data_7240054
loop_
_publ_author_name
'Odounga Odounga, Jean-Eudes'
'B\'athori, Nikoletta B.'

_publ_section_title
;
 Systematic comparison of racemic and enantiopure multicomponent crystals
 of phenylsuccinic acid---the role of chirality
;
_journal_name_full CrystEngComm
_journal_paper_doi 10.1039/D0CE00072H
_journal_year 2020
_chemical_formula_sum 'C9 H24 N2 O3'
_chemical_formula_weight 208.30
_chemical_melting_point 378.81
_space_group_crystal_system trigonal
_space_group_IT_number 167
_space_group_name_Hall '-R 3 2"c'
_space_group_name_H-M_alt 'R -3 c :H'
_atom_sites_solution_hydrogens mixed
_audit_creation_method SHELXL-2016/4
_audit_update_record
;
2020-01-09 deposited with the CCDC.	2020-02-14 downloaded from the CCDC.
;
_cell_angle_alpha 90
_cell_angle_beta 90
_cell_angle_gamma 120
_cell_formula_units_Z 6
_cell_length_a 6.3212(9)
_cell_length_b 6.3212(9)
_cell_length_c 53.448(11)
_cell_measurement_reflns_used 1594
_cell_measurement_temperature 173(2)
_cell_measurement_theta_max 27.96
_cell_measurement_theta_min 2.28
_cell_volume 1849.5(5)
_computing_structure_refinement 'SHELXL-2016/4 (Sheldrick, 2016)'
_diffrn_ambient_temperature 173(2)
_diffrn_measured_fraction_theta_full 1.000
_diffrn_measured_fraction_theta_max 1.000
_diffrn_measurement_device_type Bruker
_diffrn_radiation_type MoK\a
_diffrn_radiation_wavelength 0.71073
_diffrn_reflns_av_R_equivalents 0.0280
_diffrn_reflns_av_unetI/netI 0.0144
_diffrn_reflns_Laue_measured_fraction_full 1.000
_diffrn_reflns_Laue_measured_fraction_max 1.000
_diffrn_reflns_limit_h_max 7
_diffrn_reflns_limit_h_min -8
_diffrn_reflns_limit_k_max 8
_diffrn_reflns_limit_k_min -8
_diffrn_reflns_limit_l_max 70
_diffrn_reflns_limit_l_min -70
_diffrn_reflns_number 4739
_diffrn_reflns_point_group_measured_fraction_full 1.000
_diffrn_reflns_point_group_measured_fraction_max 1.000
_diffrn_reflns_theta_full 25.242
_diffrn_reflns_theta_max 28.417
_diffrn_reflns_theta_min 2.286
_exptl_absorpt_coefficient_mu 0.083
_exptl_absorpt_correction_T_max 1.000
_exptl_absorpt_correction_T_min 0.897
_exptl_absorpt_correction_type multi-scan
_exptl_absorpt_process_details SADABS
_exptl_crystal_colour colorless
_exptl_crystal_density_diffrn 1.122
_exptl_crystal_description chunk
_exptl_crystal_F_000 696
_exptl_crystal_recrystallization_method 'Re-crystallisation from solvent: tert-butylamine'
_exptl_crystal_size_max 0.400
_exptl_crystal_size_mid 0.380
_exptl_crystal_size_min 0.070
_refine_diff_density_max 0.287
_refine_diff_density_min -0.135
_refine_diff_density_rms 0.036
_refine_ls_extinction_coef 0.0051(10)
_refine_ls_extinction_expression Fc^*^=kFc[1+0.001xFc^2^\l^3^/sin(2\q)]^-1/4^
_refine_ls_extinction_method 'SHELXL-2016/4 (Sheldrick 2016)'
_refine_ls_goodness_of_fit_ref 1.118
_refine_ls_hydrogen_treatment noref
_refine_ls_matrix_type full
_refine_ls_number_parameters 26
_refine_ls_number_reflns 528
_refine_ls_number_restraints 0
_refine_ls_restrained_S_all 1.118
_refine_ls_R_factor_all 0.0359
_refine_ls_R_factor_gt 0.0331
_refine_ls_shift/su_max 0.000
_refine_ls_shift/su_mean 0.000
_refine_ls_structure_factor_coef Fsqd
_refine_ls_weighting_details 'w=1/[\s^2^(Fo^2^)+(0.0553P)^2^+0.6075P] where P=(Fo^2^+2Fc^2^)/3'
_refine_ls_weighting_scheme calc
_refine_ls_wR_factor_gt 0.0922
_refine_ls_wR_factor_ref 0.0946
_reflns_Friedel_coverage 0.000
_reflns_number_gt 484
_reflns_number_total 528
_reflns_threshold_expression 'I > 2\s(I)'
_cod_data_source_file d0ce00072h2.cif
_cod_data_source_block tba-coo
_cod_original_cell_volume 1849.5(6)
_cod_database_code 7240054
_shelx_shelxl_version_number 2016/4
_shelx_space_group_comment
;
The symmetry employed for this shelxl refinement is uniquely defined
by the following loop, which should always be used as a source of
symmetry information in preference to the above space-group names.
They are only intended as comments.
;
_shelx_estimated_absorpt_t_min 0.968
_shelx_estimated_absorpt_t_max 0.994

loop_
_space_group_symop_operation_xyz
'x, y, z'
'-y, x-y, z'
'-x+y, -x, z'
'x-y, -y, -z+1/2'
'-x, -x+y, -z+1/2'
'y, x, -z+1/2'
'x+2/3, y+1/3, z+1/3'
'-y+2/3, x-y+1/3, z+1/3'
'-x+y+2/3, -x+1/3, z+1/3'
'x-y+2/3, -y+1/3, -z+5/6'
'-x+2/3, -x+y+1/3, -z+5/6'
'y+2/3, x+1/3, -z+5/6'
'x+1/3, y+2/3, z+2/3'
'-y+1/3, x-y+2/3, z+2/3'
'-x+y+1/3, -x+2/3, z+2/3'
'x-y+1/3, -y+2/3, -z+7/6'
'-x+1/3, -x+y+2/3, -z+7/6'
'y+1/3, x+2/3, -z+7/6'
'-x, -y, -z'
'y, -x+y, -z'
'x-y, x, -z'
'-x+y, y, z-1/2'
'x, x-y, z-1/2'
'-y, -x, z-1/2'
'-x+2/3, -y+1/3, -z+1/3'
'y+2/3, -x+y+1/3, -z+1/3'
'x-y+2/3, x+1/3, -z+1/3'
'-x+y+2/3, y+1/3, z-1/6'
'x+2/3, x-y+1/3, z-1/6'
'-y+2/3, -x+1/3, z-1/6'
'-x+1/3, -y+2/3, -z+2/3'
'y+1/3, -x+y+2/3, -z+2/3'
'x-y+1/3, x+2/3, -z+2/3'
'-x+y+1/3, y+2/3, z+1/6'
'x+1/3, x-y+2/3, z+1/6'
'-y+1/3, -x+2/3, z+1/6'

loop_
_atom_site_label
_atom_site_type_symbol
_atom_site_fract_x
_atom_site_fract_y
_atom_site_fract_z
_atom_site_U_iso_or_equiv
_atom_site_adp_type
_atom_site_occupancy
_atom_site_site_symmetry_order
_atom_site_calc_flag
_atom_site_refinement_flags_posn
_atom_site_refinement_flags_adp
_atom_site_refinement_flags_occupancy
_atom_site_disorder_assembly
_atom_site_disorder_group
C1 C 0.333333 0.666667 0.04077(2) 0.0197(3) Uani 1 3 d S T P . .
H1 H 0.394800 0.566000 0.074707 0.031(3) Uiso 1 1 d R . . . .
C2 C 0.58787(17) 0.73058(18) 0.03206(2) 0.0296(3) Uani 1 1 d . . . . .
H2B H 0.707730 0.892043 0.038487 0.044 Uiso 1 1 calc R U . . .
H2C H 0.593121 0.732575 0.013734 0.044 Uiso 1 1 calc R U . . .
H2A H 0.626595 0.608255 0.038360 0.044 Uiso 1 1 calc R U . . .
N3 N 0.333333 0.666667 0.06888(2) 0.0178(3) Uani 1 3 d S T P . .
C4 C 0.666667 0.333333 0.083333 0.0159(4) Uani 1 6 d S T P . .
O5 O 0.46368(13) 0.333333 0.083333 0.0258(3) Uani 1 2 d S T P . .

loop_
_atom_site_aniso_label
_atom_site_aniso_U_11
_atom_site_aniso_U_22
_atom_site_aniso_U_33
_atom_site_aniso_U_23
_atom_site_aniso_U_13
_atom_site_aniso_U_12
C1 0.0173(5) 0.0173(5) 0.0246(7) 0.000 0.000 0.0086(2)
C2 0.0233(5) 0.0314(5) 0.0344(5) 0.0050(3) 0.0085(3) 0.0140(4)
N3 0.0145(4) 0.0145(4) 0.0243(6) 0.000 0.000 0.00725(19)
C4 0.0128(6) 0.0128(6) 0.0221(8) 0.000 0.000 0.0064(3)
O5 0.0141(4) 0.0192(4) 0.0460(5) 0.0082(3) 0.00409(17) 0.0096(2)

loop_
_atom_type_symbol
_atom_type_description
_atom_type_scat_dispersion_real
_atom_type_scat_dispersion_imag
_atom_type_scat_source
C C 0.0033 0.0016 'International Tables Vol C Tables 4.2.6.8 and 6.1.1.4'
H H 0.0000 0.0000 'International Tables Vol C Tables 4.2.6.8 and 6.1.1.4'
O O 0.0106 0.0060 'International Tables Vol C Tables 4.2.6.8 and 6.1.1.4'
N N 0.0061 0.0033 'International Tables Vol C Tables 4.2.6.8 and 6.1.1.4'

loop_
_geom_angle_atom_site_label_1
_geom_angle_atom_site_label_2
_geom_angle_atom_site_label_3
_geom_angle
_geom_angle_site_symmetry_1
_geom_angle_site_symmetry_3
_geom_angle_publ_flag
N3 C1 C2 107.80(6) . 2_665 ?
N3 C1 C2 107.80(6) . 3_565 ?
C2 C1 C2 111.09(5) 2_665 3_565 ?
N3 C1 C2 107.79(6) . . ?
C2 C1 C2 111.09(5) 2_665 . ?
C2 C1 C2 111.09(5) 3_565 . ?
O5 C4 O5 120.0 2_655 3_665 ?
O5 C4 O5 120.000(1) 2_655 . ?
O5 C4 O5 120.0 3_665 . ?

loop_
_geom_bond_atom_site_label_1
_geom_bond_atom_site_label_2
_geom_bond_distance
_geom_bond_site_symmetry_2
_geom_bond_publ_flag
C1 N3 1.5027(16) . ?
C1 C2 1.5227(10) 2_665 ?
C1 C2 1.5227(10) 3_565 ?
C1 C2 1.5227(10) . ?
C4 O5 1.2831(8) 2_655 ?
C4 O5 1.2831(8) 3_665 ?
C4 O5 1.2831(8) . ?

loop_
_geom_hbond_atom_site_label_D
_geom_hbond_atom_site_label_H
_geom_hbond_atom_site_label_A
_geom_hbond_distance_DH
_geom_hbond_distance_HA
_geom_hbond_distance_DA
_geom_hbond_angle_DHA
_geom_hbond_site_symmetry_A
N3 H1 O5 0.95 1.79 2.7297(7) 170.0 .
